data_4340676
loop_
_publ_author_name
'Mullane, Kimberly C.'
'Lewis, Andrew J.'
'Yin, Haolin'
'Carroll, Patrick J.'
'Schelter, Eric J.'

_publ_section_title
;
 Anomalous one-electron processes in the chemistry of uranium nitrogen
 multiple bonds.
;
_journal_issue 17
_journal_name_full 'Inorganic chemistry'
_journal_page_first 9129
_journal_page_last 9139
_journal_paper_doi 10.1021/ic501149u
_journal_volume 53
_journal_year 2014
_chemical_formula_sum 'C37 H35 F20 K N4 O Si3 U'
_chemical_formula_weight 1293.09
_space_group_IT_number 2
_symmetry_cell_setting triclinic
_symmetry_Int_Tables_number 2
_symmetry_space_group_name_Hall '-P 1'
_symmetry_space_group_name_H-M 'P -1'
_atom_sites_solution_hydrogens geom
_atom_sites_solution_primary direct
_audit_creation_method SHELXL-97
_cell_angle_alpha 89.929(4)
_cell_angle_beta 73.205(4)
_cell_angle_gamma 85.968(4)
_cell_formula_units_Z 2
_cell_length_a 11.3141(10)
_cell_length_b 12.8177(11)
_cell_length_c 16.7339(15)
_cell_measurement_temperature 143(1)
_cell_volume 2317.0(4)
_computing_data_collection 'Bruker APEX2'
_computing_data_reduction 'Bruker SAINT'
_computing_structure_refinement 'SHELXL-97 (Sheldrick, 2008)'
_computing_structure_solution 'SHELXS-97 (Sheldrick, 2008)'
_diffrn_ambient_temperature 143(1)
_diffrn_measured_fraction_theta_full 0.962
_diffrn_measured_fraction_theta_max 0.962
_diffrn_measurement_device 'CCD Area Detector'
_diffrn_measurement_device_type 'Bruker APEXII'
_diffrn_measurement_method 'phi and omega scans'
_diffrn_radiation_monochromator graphite
_diffrn_radiation_source 'sealed tube'
_diffrn_radiation_type MoK\a
_diffrn_radiation_wavelength 0.71073
_diffrn_reflns_av_R_equivalents 0.0301
_diffrn_reflns_av_sigmaI/netI 0.0273
_diffrn_reflns_limit_h_max 14
_diffrn_reflns_limit_h_min -14
_diffrn_reflns_limit_k_max 16
_diffrn_reflns_limit_k_min -13
_diffrn_reflns_limit_l_max 21
_diffrn_reflns_limit_l_min -21
_diffrn_reflns_number 66421
_diffrn_reflns_theta_full 27.57
_diffrn_reflns_theta_max 27.57
_diffrn_reflns_theta_min 1.89
_exptl_absorpt_coefficient_mu 3.787
_exptl_absorpt_correction_T_max 0.7456
_exptl_absorpt_correction_T_min 0.5592
_exptl_absorpt_correction_type multi-scan
_exptl_absorpt_process_details '(SADABS; Sheldrick, 2007)'
_exptl_crystal_density_diffrn 1.853
_exptl_crystal_density_method 'not measured'
_exptl_crystal_F_000 1252
_exptl_crystal_size_max 0.32
_exptl_crystal_size_mid 0.12
_exptl_crystal_size_min 0.02
_refine_diff_density_max 5.118
_refine_diff_density_min -1.703
_refine_diff_density_rms 0.130
_refine_ls_extinction_method none
_refine_ls_goodness_of_fit_ref 1.096
_refine_ls_hydrogen_treatment constr
_refine_ls_matrix_type full
_refine_ls_number_parameters 614
_refine_ls_number_reflns 10341
_refine_ls_number_restraints 0
_refine_ls_restrained_S_all 1.096
_refine_ls_R_factor_all 0.0458
_refine_ls_R_factor_gt 0.0356
_refine_ls_shift/su_max 0.002
_refine_ls_shift/su_mean 0.000
_refine_ls_structure_factor_coef Fsqd
_refine_ls_weighting_details 'calc w=1/[\s^2^(Fo^2^)+(0.0289P)^2^+9.1183P] where P=(Fo^2^+2Fc^2^)/3'
_refine_ls_weighting_scheme calc
_refine_ls_wR_factor_gt 0.0793
_refine_ls_wR_factor_ref 0.0857
_reflns_number_gt 9087
_reflns_number_total 10341
_reflns_threshold_expression >2sigma(I)
_cod_data_source_file ic501149u_si_002.cif
_cod_data_source_block 6
_cod_depositor_comments
;
The following automatic conversions were performed:
'_atom_site_symetry_multiplicity' tag replaced with
'_atom_site_symmetry_multiplicity'.

Automatic conversion script
Id: cif_correct_tags 1440 2010-10-19 06:21:57Z saulius 

 Adding full bibliography for 4340671--4340680.cif.
;
_cod_original_sg_symbol_H-M 'P -1       '
_cod_database_code 4340676

loop_
_symmetry_equiv_pos_as_xyz
'x, y, z'
'-x, -y, -z'

loop_
_atom_site_label
_atom_site_type_symbol
_atom_site_fract_x
_atom_site_fract_y
_atom_site_fract_z
_atom_site_U_iso_or_equiv
_atom_site_adp_type
_atom_site_occupancy
_atom_site_symmetry_multiplicity
_atom_site_calc_flag
_atom_site_refinement_flags
U1 U 0.988158(15) 0.336481(12) 0.263841(10) 0.02522(6) Uani 1 1 d .
N1 N 1.1679(3) 0.4249(3) 0.2235(2) 0.0275(8) Uani 1 1 d .
N2 N 0.9978(4) 0.2209(3) 0.1582(2) 0.0314(8) Uani 1 1 d .
N3 N 0.7951(3) 0.4190(3) 0.3247(2) 0.0281(8) Uani 1 1 d .
N4 N 1.0114(4) 0.2303(3) 0.3492(2) 0.0302(8) Uani 1 1 d .
C1 C 1.2528(4) 0.4156(3) 0.1439(3) 0.0266(9) Uani 1 1 d .
C2 C 1.3413(5) 0.3317(4) 0.1199(3) 0.0329(10) Uani 1 1 d .
C3 C 1.4247(5) 0.3197(4) 0.0414(3) 0.0383(11) Uani 1 1 d .
C4 C 1.4216(5) 0.3933(4) -0.0173(3) 0.0397(12) Uani 1 1 d .
C5 C 1.3378(4) 0.4786(4) 0.0028(3) 0.0354(11) Uani 1 1 d .
C6 C 1.2552(4) 0.4892(4) 0.0816(3) 0.0305(9) Uani 1 1 d .
C7 C 1.0667(5) 0.4997(4) 0.3935(3) 0.0395(11) Uani 1 1 d .
H7a H 1.0024 0.5446 0.3818 0.059 Uiso 1 1 calc R
H7b H 1.0870 0.5272 0.4408 0.059 Uiso 1 1 calc R
H7c H 1.0386 0.4309 0.4055 0.059 Uiso 1 1 calc R
C8 C 1.3349(5) 0.4182(5) 0.3311(3) 0.0438(12) Uani 1 1 d .
H8a H 1.3065 0.3536 0.3560 0.066 Uiso 1 1 calc R
H8b H 1.3601 0.4591 0.3705 0.066 Uiso 1 1 calc R
H8c H 1.4039 0.4037 0.2823 0.066 Uiso 1 1 calc R
C9 C 1.2510(5) 0.6268(4) 0.2710(3) 0.0435(12) Uani 1 1 d .
H9a H 1.3257 0.6232 0.2253 0.065 Uiso 1 1 calc R
H9b H 1.2645 0.6623 0.3177 0.065 Uiso 1 1 calc R
H9c H 1.1859 0.6645 0.2544 0.065 Uiso 1 1 calc R
C10 C 1.0167(5) 0.1128(4) 0.1631(3) 0.0329(10) Uani 1 1 d .
C11 C 1.1335(5) 0.0593(4) 0.1334(3) 0.0397(11) Uani 1 1 d .
C12 C 1.1516(5) -0.0483(4) 0.1377(3) 0.0438(12) Uani 1 1 d .
C13 C 1.0531(6) -0.1061(4) 0.1714(3) 0.0428(12) Uani 1 1 d .
C14 C 0.9370(5) -0.0576(4) 0.2012(3) 0.0418(12) Uani 1 1 d .
C15 C 0.9204(5) 0.0498(4) 0.1966(3) 0.0392(11) Uani 1 1 d .
C16 C 0.8336(5) 0.2115(4) 0.0485(3) 0.0439(12) Uani 1 1 d .
H16a H 0.8533 0.1378 0.0379 0.066 Uiso 1 1 calc R
H16b H 0.8166 0.2433 0.0006 0.066 Uiso 1 1 calc R
H16c H 0.7621 0.2225 0.0961 0.066 Uiso 1 1 calc R
C17 C 1.1032(6) 0.2543(5) -0.0241(3) 0.0530(14) Uani 1 1 d .
H17a H 1.1710 0.2879 -0.0141 0.079 Uiso 1 1 calc R
H17b H 1.0831 0.2852 -0.0712 0.079 Uiso 1 1 calc R
H17c H 1.1262 0.1811 -0.0353 0.079 Uiso 1 1 calc R
C18 C 0.9283(5) 0.4142(4) 0.0941(3) 0.0407(11) Uani 1 1 d .
H18a H 0.8543 0.4237 0.1401 0.061 Uiso 1 1 calc R
H18b H 0.9155 0.4490 0.0461 0.061 Uiso 1 1 calc R
H18c H 0.9954 0.4431 0.1087 0.061 Uiso 1 1 calc R
C19 C 0.7111(4) 0.3489(3) 0.3681(3) 0.0289(9) Uani 1 1 d .
C20 C 0.6402(4) 0.2926(4) 0.3298(3) 0.0360(11) Uani 1 1 d .
C21 C 0.5602(5) 0.2211(4) 0.3714(4) 0.0475(14) Uani 1 1 d .
C22 C 0.5470(5) 0.2026(4) 0.4545(4) 0.0508(15) Uani 1 1 d .
C23 C 0.6143(5) 0.2558(4) 0.4947(3) 0.0443(13) Uani 1 1 d .
C24 C 0.6932(4) 0.3271(4) 0.4526(3) 0.0339(10) Uani 1 1 d .
C25 C 0.6954(6) 0.6072(4) 0.4316(4) 0.0509(14) Uani 1 1 d .
H25a H 0.6220 0.5760 0.4633 0.076 Uiso 1 1 calc R
H25b H 0.6779 0.6814 0.4292 0.076 Uiso 1 1 calc R
H25c H 0.7598 0.5937 0.4578 0.076 Uiso 1 1 calc R
C26 C 0.6162(6) 0.5701(5) 0.2773(5) 0.0625(18) Uani 1 1 d .
H26a H 0.6424 0.5440 0.2207 0.094 Uiso 1 1 calc R
H26b H 0.5913 0.6433 0.2782 0.094 Uiso 1 1 calc R
H26c H 0.5476 0.5330 0.3090 0.094 Uiso 1 1 calc R
C27 C 0.8801(5) 0.6181(4) 0.2589(4) 0.0449(12) Uani 1 1 d .
H27a H 0.9548 0.5899 0.2697 0.067 Uiso 1 1 calc R
H27b H 0.8679 0.6915 0.2726 0.067 Uiso 1 1 calc R
H27c H 0.8866 0.6079 0.2010 0.067 Uiso 1 1 calc R
C28 C 0.9766(4) 0.1819(3) 0.4255(3) 0.0284(9) Uani 1 1 d .
C29 C 1.0320(5) 0.1992(4) 0.4893(3) 0.0347(10) Uani 1 1 d .
C30 C 0.9946(5) 0.1567(4) 0.5671(3) 0.0380(11) Uani 1 1 d .
C31 C 0.8994(5) 0.0918(4) 0.5858(3) 0.0374(11) Uani 1 1 d .
C32 C 0.8448(4) 0.0695(4) 0.5255(3) 0.0346(10) Uani 1 1 d .
C33 C 0.8824(4) 0.1126(4) 0.4478(3) 0.0322(10) Uani 1 1 d .
Si1 Si 1.20669(11) 0.49265(10) 0.30093(7) 0.0290(3) Uani 1 1 d .
Si2 Si 0.96657(13) 0.27116(10) 0.06941(8) 0.0324(3) Uani 1 1 d .
Si3 Si 0.74636(12) 0.55022(10) 0.32400(9) 0.0335(3) Uani 1 1 d .
F1 F 1.3480(3) 0.2572(2) 0.17646(18) 0.0446(7) Uani 1 1 d .
F2 F 1.5081(3) 0.2376(3) 0.0229(2) 0.0605(9) Uani 1 1 d .
F3 F 1.5034(3) 0.3838(3) -0.09414(18) 0.0577(9) Uani 1 1 d .
F4 F 1.3373(3) 0.5529(3) -0.05381(18) 0.0515(8) Uani 1 1 d .
F5 F 1.1738(3) 0.5730(2) 0.09890(19) 0.0452(7) Uani 1 1 d .
F6 F 1.2325(3) 0.1137(3) 0.1005(3) 0.0620(9) Uani 1 1 d .
F7 F 1.2659(3) -0.0955(3) 0.1073(3) 0.0643(10) Uani 1 1 d .
F8 F 1.0705(4) -0.2108(2) 0.1749(2) 0.0591(9) Uani 1 1 d .
F9 F 0.8400(3) -0.1137(2) 0.2346(2) 0.0576(9) Uani 1 1 d .
F10 F 0.8041(3) 0.0945(2) 0.2268(2) 0.0496(8) Uani 1 1 d .
F11 F 0.6505(3) 0.3081(3) 0.2488(2) 0.0517(8) Uani 1 1 d .
F12 F 0.4946(3) 0.1696(3) 0.3315(3) 0.0701(11) Uani 1 1 d .
F13 F 0.4684(3) 0.1331(3) 0.4954(3) 0.0813(13) Uani 1 1 d .
F14 F 0.6021(4) 0.2382(3) 0.5763(2) 0.0662(10) Uani 1 1 d .
F15 F 0.7589(3) 0.3756(2) 0.49465(18) 0.0470(7) Uani 1 1 d .
F16 F 1.1292(3) 0.2597(3) 0.47210(19) 0.0514(8) Uani 1 1 d .
F17 F 1.0525(4) 0.1769(3) 0.6248(2) 0.0606(9) Uani 1 1 d .
F18 F 0.8629(3) 0.0476(3) 0.66188(18) 0.0526(8) Uani 1 1 d .
F19 F 0.7524(3) 0.0035(3) 0.54404(19) 0.0495(8) Uani 1 1 d .
F20 F 0.8256(3) 0.0870(2) 0.39114(18) 0.0430(7) Uani 1 1 d .
K2 K 1.26193(10) 0.13791(9) 0.31195(7) 0.0419(3) Uani 1 1 d .
O1 O 1.4259(4) 0.0010(3) 0.2193(3) 0.0614(11) Uani 1 1 d .
C34 C 1.4633(10) -0.1001(7) 0.2414(6) 0.114(4) Uani 1 1 d .
H34a H 1.3950 -0.1448 0.2514 0.151 Uiso 1 1 calc R
H34b H 1.4878 -0.0957 0.2922 0.151 Uiso 1 1 calc R
C35 C 1.5643(9) -0.1427(7) 0.1754(8) 0.116(4) Uani 1 1 d .
H35a H 1.5378 -0.1974 0.1459 0.155 Uiso 1 1 calc R
H35b H 1.6296 -0.1726 0.1972 0.155 Uiso 1 1 calc R
C36 C 1.6085(9) -0.0585(7) 0.1199(6) 0.099(3) Uani 1 1 d .
H36a H 1.6210 -0.0801 0.0623 0.132 Uiso 1 1 calc R
H36b H 1.6862 -0.0376 0.1259 0.132 Uiso 1 1 calc R
C37 C 1.5140(7) 0.0266(6) 0.1434(5) 0.073(2) Uani 1 1 d .
H37a H 1.5509 0.0906 0.1511 0.097 Uiso 1 1 calc R
H37b H 1.4737 0.0375 0.0999 0.097 Uiso 1 1 calc R

loop_
_atom_site_aniso_label
_atom_site_aniso_U_11
_atom_site_aniso_U_22
_atom_site_aniso_U_33
_atom_site_aniso_U_23
_atom_site_aniso_U_13
_atom_site_aniso_U_12
U1 0.02341(9) 0.02507(9) 0.02507(9) -0.00160(6) -0.00334(6) -0.00316(6)
N1 0.0269(19) 0.0312(19) 0.0207(17) -0.0018(14) -0.0003(15) -0.0044(15)
N2 0.041(2) 0.0295(19) 0.0266(19) -0.0001(15) -0.0146(17) -0.0026(16)
N3 0.0271(19) 0.0266(18) 0.0289(19) -0.0012(14) -0.0058(15) -0.0009(15)
N4 0.032(2) 0.0299(19) 0.0264(19) 0.0023(15) -0.0058(16) -0.0008(16)
C1 0.025(2) 0.030(2) 0.024(2) -0.0021(16) -0.0036(17) -0.0081(17)
C2 0.040(3) 0.031(2) 0.028(2) 0.0008(18) -0.008(2) -0.007(2)
C3 0.031(3) 0.043(3) 0.035(3) -0.008(2) -0.001(2) -0.001(2)
C4 0.033(3) 0.057(3) 0.024(2) -0.007(2) 0.0031(19) -0.009(2)
C5 0.034(3) 0.046(3) 0.027(2) 0.009(2) -0.008(2) -0.015(2)
C6 0.025(2) 0.036(2) 0.030(2) 0.0014(18) -0.0069(18) -0.0046(18)
C7 0.038(3) 0.053(3) 0.024(2) -0.006(2) -0.002(2) -0.009(2)
C8 0.037(3) 0.054(3) 0.043(3) -0.005(2) -0.016(2) -0.005(2)
C9 0.051(3) 0.039(3) 0.039(3) -0.003(2) -0.007(2) -0.016(2)
C10 0.047(3) 0.028(2) 0.028(2) -0.0030(17) -0.019(2) 0.001(2)
C11 0.046(3) 0.035(3) 0.044(3) -0.004(2) -0.021(2) -0.003(2)
C12 0.055(3) 0.037(3) 0.046(3) -0.007(2) -0.027(3) 0.008(2)
C13 0.067(4) 0.025(2) 0.041(3) 0.000(2) -0.025(3) 0.002(2)
C14 0.061(4) 0.032(3) 0.033(3) 0.004(2) -0.014(2) -0.005(2)
C15 0.054(3) 0.035(3) 0.029(2) 0.0014(19) -0.012(2) -0.001(2)
C16 0.055(3) 0.045(3) 0.037(3) -0.001(2) -0.020(2) -0.008(2)
C17 0.053(4) 0.067(4) 0.034(3) -0.005(3) -0.007(3) 0.003(3)
C18 0.048(3) 0.033(3) 0.040(3) 0.005(2) -0.010(2) -0.006(2)
C19 0.024(2) 0.026(2) 0.033(2) -0.0027(17) -0.0042(18) 0.0023(17)
C20 0.029(2) 0.034(2) 0.047(3) -0.008(2) -0.014(2) 0.0027(19)
C21 0.031(3) 0.032(3) 0.080(4) -0.011(3) -0.017(3) -0.002(2)
C22 0.030(3) 0.032(3) 0.077(4) 0.004(3) 0.006(3) -0.002(2)
C23 0.043(3) 0.037(3) 0.043(3) 0.005(2) 0.002(2) 0.004(2)
C24 0.032(2) 0.031(2) 0.036(3) -0.0033(19) -0.006(2) 0.0012(19)
C25 0.054(3) 0.039(3) 0.046(3) -0.011(2) 0.004(3) 0.005(3)
C26 0.048(4) 0.049(4) 0.100(5) 0.012(3) -0.038(4) 0.002(3)
C27 0.047(3) 0.033(3) 0.052(3) 0.005(2) -0.008(3) -0.008(2)
C28 0.030(2) 0.027(2) 0.026(2) 0.0013(17) -0.0050(18) -0.0001(17)
C29 0.036(3) 0.036(3) 0.033(2) 0.0058(19) -0.009(2) -0.009(2)
C30 0.047(3) 0.043(3) 0.026(2) 0.000(2) -0.013(2) -0.007(2)
C31 0.042(3) 0.037(3) 0.028(2) 0.0070(19) -0.001(2) -0.003(2)
C32 0.031(2) 0.032(2) 0.037(3) 0.0027(19) -0.003(2) -0.0066(19)
C33 0.031(2) 0.034(2) 0.030(2) -0.0012(18) -0.0078(19) -0.0006(19)
Si1 0.0263(6) 0.0351(7) 0.0232(6) -0.0037(5) -0.0022(5) -0.0071(5)
Si2 0.0404(7) 0.0325(7) 0.0248(6) -0.0003(5) -0.0104(5) -0.0012(5)
Si3 0.0311(7) 0.0269(6) 0.0396(7) -0.0008(5) -0.0062(6) 0.0012(5)
F1 0.0570(19) 0.0348(15) 0.0362(15) 0.0035(12) -0.0062(14) 0.0042(13)
F2 0.058(2) 0.059(2) 0.0493(19) -0.0100(16) 0.0039(16) 0.0204(17)
F3 0.0477(19) 0.085(3) 0.0283(15) -0.0068(15) 0.0100(14) -0.0103(17)
F4 0.056(2) 0.063(2) 0.0348(16) 0.0193(14) -0.0090(14) -0.0135(16)
F5 0.0459(17) 0.0441(17) 0.0439(17) 0.0050(13) -0.0119(14) 0.0042(14)
F6 0.0429(19) 0.0479(19) 0.096(3) -0.0043(18) -0.0217(19) -0.0038(15)
F7 0.053(2) 0.048(2) 0.095(3) -0.0164(18) -0.032(2) 0.0174(16)
F8 0.086(3) 0.0265(15) 0.070(2) -0.0005(14) -0.034(2) 0.0053(16)
F9 0.067(2) 0.0387(17) 0.063(2) 0.0125(15) -0.0092(18) -0.0120(16)
F10 0.0510(19) 0.0405(17) 0.0477(18) 0.0037(13) -0.0007(15) 0.0026(14)
F11 0.055(2) 0.059(2) 0.0482(18) -0.0112(15) -0.0264(16) -0.0004(16)
F12 0.049(2) 0.053(2) 0.119(3) -0.017(2) -0.039(2) -0.0148(16)
F13 0.053(2) 0.049(2) 0.121(4) 0.015(2) 0.012(2) -0.0214(17)
F14 0.071(2) 0.068(2) 0.0431(19) 0.0174(17) 0.0089(17) 0.0000(19)
F15 0.0568(19) 0.0508(18) 0.0357(16) -0.0038(13) -0.0162(14) -0.0070(15)
F16 0.055(2) 0.061(2) 0.0454(18) 0.0120(15) -0.0210(15) -0.0311(16)
F17 0.081(3) 0.074(2) 0.0385(17) 0.0101(16) -0.0301(17) -0.030(2)
F18 0.065(2) 0.061(2) 0.0287(15) 0.0130(14) -0.0054(14) -0.0170(17)
F19 0.0465(18) 0.0525(19) 0.0484(18) 0.0122(14) -0.0079(14) -0.0214(15)
F20 0.0432(17) 0.0493(17) 0.0407(16) 0.0015(13) -0.0165(13) -0.0119(13)
K2 0.0318(5) 0.0448(6) 0.0442(6) 0.0052(5) -0.0036(5) -0.0024(5)
O1 0.065(3) 0.047(2) 0.057(3) 0.0022(19) 0.003(2) 0.007(2)
C34 0.138(9) 0.078(6) 0.088(6) 0.037(5) 0.018(6) 0.032(6)
C35 0.098(7) 0.058(5) 0.164(10) 0.013(6) 0.003(7) 0.024(5)
C36 0.096(6) 0.086(6) 0.085(6) 0.009(5) 0.011(5) 0.039(5)
C37 0.063(4) 0.065(4) 0.072(5) 0.011(4) 0.005(4) 0.012(3)

loop_
_atom_type_symbol
_atom_type_description
_atom_type_scat_dispersion_real
_atom_type_scat_dispersion_imag
_atom_type_scat_source
C C 0.0033 0.0016 'International Tables Vol C Tables 4.2.6.8 and 6.1.1.4'
H H 0.0000 0.0000 'International Tables Vol C Tables 4.2.6.8 and 6.1.1.4'
N N 0.0061 0.0033 'International Tables Vol C Tables 4.2.6.8 and 6.1.1.4'
O O 0.0106 0.0060 'International Tables Vol C Tables 4.2.6.8 and 6.1.1.4'
F F 0.0171 0.0103 'International Tables Vol C Tables 4.2.6.8 and 6.1.1.4'
Si Si 0.0817 0.0704 'International Tables Vol C Tables 4.2.6.8 and 6.1.1.4'
K K 0.2009 0.2494 'International Tables Vol C Tables 4.2.6.8 and 6.1.1.4'
U U -9.6767 9.6646 'International Tables Vol C Tables 4.2.6.8 and 6.1.1.4'

loop_
_geom_angle_atom_site_label_1
_geom_angle_atom_site_label_2
_geom_angle_atom_site_label_3
_geom_angle
_geom_angle_site_symmetry_1
_geom_angle_site_symmetry_3
N4 U1 N2 97.51(14) . .
N4 U1 N3 104.29(14) . .
N2 U1 N3 115.04(14) . .
N4 U1 N1 106.69(14) . .
N2 U1 N1 106.75(13) . .
N3 U1 N1 123.08(13) . .
N4 U1 Si2 123.98(11) . .
N2 U1 Si2 26.67(10) . .
N3 U1 Si2 101.49(9) . .
N1 U1 Si2 99.03(9) . .
N4 U1 K2 40.04(11) . .
N2 U1 K2 85.19(10) . .
N3 U1 K2 143.10(9) . .
N1 U1 K2 74.13(9) . .
Si2 U1 K2 107.80(3) . .
C1 N1 Si1 118.7(3) . .
C1 N1 U1 123.7(3) . .
Si1 N1 U1 117.09(17) . .
C10 N2 Si2 118.2(3) . .
C10 N2 U1 124.4(3) . .
Si2 N2 U1 117.21(19) . .
C19 N3 Si3 119.2(3) . .
C19 N3 U1 111.7(3) . .
Si3 N3 U1 129.1(2) . .
C28 N4 U1 153.9(3) . .
C28 N4 K2 92.2(3) . .
U1 N4 K2 113.06(15) . .
C2 C1 N1 122.6(4) . .
C2 C1 C6 114.5(4) . .
N1 C1 C6 122.9(4) . .
F1 C2 C3 117.3(4) . .
F1 C2 C1 118.9(4) . .
C3 C2 C1 123.8(4) . .
F2 C3 C4 120.3(4) . .
F2 C3 C2 120.6(5) . .
C4 C3 C2 119.1(5) . .
F3 C4 C3 120.1(5) . .
F3 C4 C5 120.0(5) . .
C3 C4 C5 119.9(4) . .
F4 C5 C4 120.0(4) . .
F4 C5 C6 119.8(5) . .
C4 C5 C6 120.1(4) . .
F5 C6 C5 118.5(4) . .
F5 C6 C1 118.9(4) . .
C5 C6 C1 122.6(4) . .
C15 C10 N2 122.4(5) . .
C15 C10 C11 114.9(4) . .
N2 C10 C11 122.8(5) . .
F6 C11 C12 118.3(5) . .
F6 C11 C10 119.2(4) . .
C12 C11 C10 122.5(5) . .
F7 C12 C13 120.3(5) . .
F7 C12 C11 119.8(5) . .
C13 C12 C11 119.9(5) . .
F8 C13 C12 119.9(5) . .
F8 C13 C14 120.2(5) . .
C12 C13 C14 119.9(5) . .
F9 C14 C13 120.3(5) . .
F9 C14 C15 120.1(5) . .
C13 C14 C15 119.6(5) . .
F10 C15 C14 117.6(5) . .
F10 C15 C10 119.2(4) . .
C14 C15 C10 123.2(5) . .
C20 C19 N3 122.6(4) . .
C20 C19 C24 114.4(4) . .
N3 C19 C24 123.0(4) . .
F11 C20 C21 118.2(5) . .
F11 C20 C19 118.9(4) . .
C21 C20 C19 122.9(5) . .
F12 C21 C20 120.3(6) . .
F12 C21 C22 119.6(5) . .
C20 C21 C22 120.1(5) . .
F13 C22 C23 120.6(6) . .
F13 C22 C21 120.2(6) . .
C23 C22 C21 119.2(5) . .
F14 C23 C22 119.7(5) . .
F14 C23 C24 120.2(5) . .
C22 C23 C24 120.1(5) . .
F15 C24 C23 117.6(5) . .
F15 C24 C19 119.0(4) . .
C23 C24 C19 123.4(5) . .
N4 C28 C33 123.9(4) . .
N4 C28 C29 122.8(4) . .
C33 C28 C29 113.3(4) . .
N4 C28 K2 62.6(2) . .
C33 C28 K2 129.1(3) . .
C29 C28 K2 83.1(3) . .
F16 C29 C30 118.2(4) . .
F16 C29 C28 117.9(4) . .
C30 C29 C28 123.9(4) . .
F16 C29 K2 63.8(2) . .
C30 C29 K2 134.8(4) . .
C28 C29 K2 72.4(3) . .
F17 C30 C31 119.8(4) . .
F17 C30 C29 120.3(5) . .
C31 C30 C29 119.9(4) . .
F18 C31 C32 120.5(4) . .
F18 C31 C30 120.6(5) . .
C32 C31 C30 118.8(4) . .
F19 C32 C31 118.4(4) . .
F19 C32 C33 120.6(4) . .
C31 C32 C33 121.0(4) . .
F20 C33 C32 118.1(4) . .
F20 C33 C28 118.9(4) . .
C32 C33 C28 123.0(4) . .
N1 Si1 C9 113.3(2) . .
N1 Si1 C7 106.2(2) . .
C9 Si1 C7 109.4(2) . .
N1 Si1 C8 110.3(2) . .
C9 Si1 C8 109.6(3) . .
C7 Si1 C8 107.9(2) . .
N2 Si2 C16 111.7(2) . .
N2 Si2 C17 112.1(2) . .
C16 Si2 C17 109.5(3) . .
N2 Si2 C18 104.2(2) . .
C16 Si2 C18 110.3(3) . .
C17 Si2 C18 109.0(3) . .
N2 Si2 U1 36.12(13) . .
C16 Si2 U1 125.34(18) . .
C17 Si2 U1 122.9(2) . .
C18 Si2 U1 68.05(17) . .
N3 Si3 C25 110.9(2) . .
N3 Si3 C26 111.7(2) . .
C25 Si3 C26 108.4(3) . .
N3 Si3 C27 107.2(2) . .
C25 Si3 C27 110.0(3) . .
C26 Si3 C27 108.5(3) . .
C2 F1 K2 156.3(3) . .
C21 F12 K2 147.6(3) . 1_455
C29 F16 K2 92.7(3) . .
C31 F18 K2 122.2(3) . 2_756
C32 F19 K2 117.1(3) . 2_756
O1 K2 F1 81.33(12) . .
O1 K2 F12 70.97(14) . 1_655
F1 K2 F12 81.53(12) . 1_655
O1 K2 F18 77.35(13) . 2_756
F1 K2 F18 133.49(10) . 2_756
F12 K2 F18 127.60(12) 1_655 2_756
O1 K2 N4 145.33(14) . .
F1 K2 N4 94.07(10) . .
F12 K2 N4 142.68(12) 1_655 .
F18 K2 N4 81.50(11) 2_756 .
O1 K2 F19 87.85(12) . 2_756
F1 K2 F19 162.89(10) . 2_756
F12 K2 F19 82.43(11) 1_655 2_756
F18 K2 F19 55.34(9) 2_756 2_756
N4 K2 F19 102.30(10) . 2_756
O1 K2 F16 155.09(13) . .
F1 K2 F16 114.89(9) . .
F12 K2 F16 91.99(11) 1_655 .
F18 K2 F16 100.86(9) 2_756 .
N4 K2 F16 56.21(10) . .
F19 K2 F16 71.56(9) 2_756 .
O1 K2 C28 145.56(14) . .
F1 K2 C28 118.81(11) . .
F12 K2 C28 135.52(12) 1_655 .
F18 K2 C28 68.59(11) 2_756 .
N4 K2 C28 25.17(10) . .
F19 K2 C28 77.23(10) 2_756 .
F16 K2 C28 44.09(10) . .
O1 K2 C29 149.81(13) . .
F1 K2 C29 128.77(11) . .
F12 K2 C29 111.49(13) 1_655 .
F18 K2 C29 78.43(11) 2_756 .
N4 K2 C29 45.18(11) . .
F19 K2 C29 63.45(11) 2_756 .
F16 K2 C29 23.55(10) . .
C28 K2 C29 24.45(11) . .
O1 K2 U1 132.63(11) . .
F1 K2 U1 67.21(7) . .
F12 K2 U1 133.11(9) 1_655 .
F18 K2 U1 99.02(8) 2_756 .
N4 K2 U1 26.91(7) . .
F19 K2 U1 129.19(7) 2_756 .
F16 K2 U1 72.28(7) . .
C28 K2 U1 51.97(8) . .
C29 K2 U1 69.08(8) . .
C34 O1 C37 107.3(5) . .
C34 O1 K2 128.0(4) . .
C37 O1 K2 123.2(4) . .
O1 C34 C35 108.9(7) . .
C34 C35 C36 107.3(7) . .
C35 C36 C37 106.1(7) . .
O1 C37 C36 108.5(6) . .

loop_
_geom_bond_atom_site_label_1
_geom_bond_atom_site_label_2
_geom_bond_distance
_geom_bond_site_symmetry_2
U1 N4 2.031(4) .
U1 N2 2.281(4) .
U1 N3 2.306(4) .
U1 N1 2.325(4) .
U1 Si2 3.4412(13) .
U1 K2 4.1289(12) .
N1 C1 1.398(5) .
N1 Si1 1.735(4) .
N2 C10 1.393(6) .
N2 Si2 1.737(4) .
N3 C19 1.399(6) .
N3 Si3 1.733(4) .
N4 C28 1.382(6) .
N4 K2 2.887(4) .
C1 C2 1.393(7) .
C1 C6 1.400(6) .
C2 F1 1.358(5) .
C2 C3 1.379(7) .
C3 F2 1.336(6) .
C3 C4 1.368(7) .
C4 F3 1.350(5) .
C4 C5 1.369(8) .
C5 F4 1.344(5) .
C5 C6 1.379(6) .
C6 F5 1.339(5) .
C7 Si1 1.865(5) .
C8 Si1 1.870(5) .
C9 Si1 1.853(5) .
C10 C15 1.387(7) .
C10 C11 1.400(7) .
C11 F6 1.340(6) .
C11 C12 1.385(7) .
C12 F7 1.345(6) .
C12 C13 1.364(8) .
C13 F8 1.346(6) .
C13 C14 1.366(8) .
C14 F9 1.338(6) .
C14 C15 1.382(7) .
C15 F10 1.351(6) .
C16 Si2 1.854(5) .
C17 Si2 1.855(6) .
C18 Si2 1.872(5) .
C19 C20 1.398(6) .
C19 C24 1.401(7) .
C20 F11 1.342(6) .
C20 C21 1.376(7) .
C21 F12 1.337(6) .
C21 C22 1.377(9) .
C22 F13 1.346(6) .
C22 C23 1.367(9) .
C23 F14 1.352(6) .
C23 C24 1.370(7) .
C24 F15 1.343(6) .
C25 Si3 1.858(5) .
C26 Si3 1.859(6) .
C27 Si3 1.861(5) .
C28 C33 1.403(6) .
C28 C29 1.410(6) .
C28 K2 3.249(5) .
C29 F16 1.353(5) .
C29 C30 1.373(7) .
C29 K2 3.383(5) .
C30 F17 1.348(6) .
C30 C31 1.370(7) .
C31 F18 1.356(5) .
C31 C32 1.367(7) .
C32 F19 1.356(5) .
C32 C33 1.374(7) .
C33 F20 1.343(5) .
F1 K2 2.711(3) .
F12 K2 2.802(3) 1_455
F16 K2 3.038(4) .
F18 K2 2.821(3) 2_756
F19 K2 2.988(3) 2_756
K2 O1 2.610(4) .
K2 F12 2.802(3) 1_655
K2 F18 2.821(3) 2_756
K2 F19 2.988(3) 2_756
O1 C34 1.416(9) .
O1 C37 1.425(8) .
C34 C35 1.417(12) .
C35 C36 1.444(12) .
C36 C37 1.443(10) .
